data_7155114
loop_
_publ_author_name
'Dethe, Dattatraya H.'
'Boda, Raghavender'

_publ_section_title
;
 Expedient synthesis of densely substituted pyrrolo[1,2-a]indoles.
;
_journal_issue 24
_journal_name_full 'Organic &amp; biomolecular chemistry'
_journal_page_first 5843
_journal_page_last 5860
_journal_paper_doi 10.1039/c6ob00861e
_journal_volume 14
_journal_year 2016
_chemical_formula_moiety 'C30 H27 N3'
_chemical_formula_sum 'C30 H27 N3'
_chemical_formula_weight 429.56
_chemical_name_systematic
; 
 ? 
;
_space_group_IT_number 61
_symmetry_cell_setting orthorhombic
_symmetry_space_group_name_Hall '-P 2ac 2ab'
_symmetry_space_group_name_H-M 'P b c a'
_atom_sites_solution_hydrogens geom
_atom_sites_solution_primary direct
_atom_sites_solution_secondary difmap
_audit_creation_method SHELXL-97
_audit_update_record
;
2015-10-30 deposited with the CCDC.
2016-05-12 downloaded from the CCDC.
;
_cell_angle_alpha 90.00
_cell_angle_beta 90.00
_cell_angle_gamma 90.00
_cell_formula_units_Z 8
_cell_length_a 9.0981(18)
_cell_length_b 20.673(4)
_cell_length_c 24.866(5)
_cell_measurement_temperature 100(2)
_cell_measurement_theta_max 26.000
_cell_volume 4676.9(16)
_computing_structure_refinement 'SHELXL-97 (Sheldrick, 2008)'
_computing_structure_solution 'SHELXS-97 (Sheldrick, 2008)'
_diffrn_ambient_temperature 100(2)
_diffrn_measured_fraction_theta_full 0.999
_diffrn_measured_fraction_theta_max 0.999
_diffrn_measurement_device_type 'Bruker SMART APEX'
_diffrn_measurement_method 'omega scans'
_diffrn_radiation_monochromator graphite
_diffrn_radiation_source 'fine-focus sealed tube'
_diffrn_radiation_type MoK\a
_diffrn_radiation_wavelength 0.71073
_diffrn_reflns_av_R_equivalents 0.0800
_diffrn_reflns_av_sigmaI/netI 0.0563
_diffrn_reflns_limit_h_max 10
_diffrn_reflns_limit_h_min -11
_diffrn_reflns_limit_k_max 18
_diffrn_reflns_limit_k_min -25
_diffrn_reflns_limit_l_max 30
_diffrn_reflns_limit_l_min -30
_diffrn_reflns_number 25350
_diffrn_reflns_theta_full 26.00
_diffrn_reflns_theta_max 26.00
_diffrn_reflns_theta_min 1.64
_exptl_absorpt_coefficient_mu 0.072
_exptl_absorpt_correction_T_max 0.993
_exptl_absorpt_correction_T_min 0.992
_exptl_absorpt_correction_type empirical
_exptl_absorpt_process_details sadabs
_exptl_crystal_colour white
_exptl_crystal_density_diffrn 1.220
_exptl_crystal_density_method 'not measured'
_exptl_crystal_description block
_exptl_crystal_F_000 1824
_exptl_crystal_size_max 0.12
_exptl_crystal_size_mid 0.11
_exptl_crystal_size_min 0.10
_refine_diff_density_max 0.244
_refine_diff_density_min -0.256
_refine_diff_density_rms 0.058
_refine_ls_extinction_method none
_refine_ls_goodness_of_fit_ref 1.020
_refine_ls_hydrogen_treatment mixed
_refine_ls_matrix_type full
_refine_ls_number_parameters 300
_refine_ls_number_reflns 4589
_refine_ls_number_restraints 0
_refine_ls_restrained_S_all 1.020
_refine_ls_R_factor_all 0.0931
_refine_ls_R_factor_gt 0.0513
_refine_ls_shift/su_max 0.003
_refine_ls_shift/su_mean 0.000
_refine_ls_structure_factor_coef Fsqd
_refine_ls_weighting_details 'calc w=1/[\s^2^(Fo^2^)+(0.0561P)^2^+3.5426P] where P=(Fo^2^+2Fc^2^)/3'
_refine_ls_weighting_scheme calc
_refine_ls_wR_factor_gt 0.1145
_refine_ls_wR_factor_ref 0.1500
_reflns_number_gt 2978
_reflns_number_total 4589
_reflns_threshold_expression >2sigma(I)
_cod_data_source_file c6ob00861e2.cif
_cod_data_source_block 1octc1_0m
_cod_depositor_comments
;
Adding full bibliography for 7155111--7155117.cif.

2018-03-15
Z value and formula fixed to values more according to usual
chemical conventions.                 miguel
;
_cod_original_formula_sum 'C120 H108 N12'
_cod_original_formula_weight 1718.2537
_cod_original_formula_units_Z 2
_cod_original_cell_volume 4677.0(16)
_cod_original_sg_symbol_H-M Pbca
_cod_database_code 7155114

loop_
_symmetry_equiv_pos_as_xyz
'x, y, z'
'-x+1/2, -y, z+1/2'
'-x, y+1/2, -z+1/2'
'x+1/2, -y+1/2, -z'
'-x, -y, -z'
'x-1/2, y, -z-1/2'
'x, -y-1/2, z-1/2'
'-x-1/2, y-1/2, z'

loop_
_atom_site_label
_atom_site_type_symbol
_atom_site_fract_x
_atom_site_fract_y
_atom_site_fract_z
_atom_site_U_iso_or_equiv
_atom_site_adp_type
_atom_site_occupancy
_atom_site_symmetry_multiplicity
_atom_site_calc_flag
_atom_site_refinement_flags
C1 C 0.1761(2) 0.11017(11) 0.62397(9) 0.0231(5) Uani 1 1 d .
C2 C 0.2217(2) 0.08670(11) 0.67273(9) 0.0247(5) Uani 1 1 d .
C3 C 0.3268(2) 0.13366(11) 0.69231(9) 0.0252(5) Uani 1 1 d .
C4 C 0.4090(3) 0.13822(12) 0.74016(9) 0.0285(5) Uani 1 1 d .
H4 H 0.4032 0.1053 0.7667 0.034 Uiso 1 1 calc R
C5 C 0.4983(3) 0.19153(12) 0.74780(10) 0.0311(6) Uani 1 1 d .
H5 H 0.5540 0.1950 0.7800 0.037 Uiso 1 1 calc R
C6 C 0.5084(3) 0.24047(13) 0.70918(9) 0.0318(6) Uani 1 1 d .
H6 H 0.5710 0.2764 0.7158 0.038 Uiso 1 1 calc R
C7 C 0.4297(3) 0.23800(11) 0.66155(9) 0.0274(5) Uani 1 1 d .
H7 H 0.4367 0.2713 0.6354 0.033 Uiso 1 1 calc R
C8 C 0.3397(2) 0.18409(11) 0.65388(9) 0.0247(5) Uani 1 1 d .
C9 C 0.2156(2) 0.19275(11) 0.55829(8) 0.0240(5) Uani 1 1 d .
H9 H 0.2082 0.2410 0.5578 0.029 Uiso 1 1 calc R
C10 C 0.0609(2) 0.16088(11) 0.55070(9) 0.0242(5) Uani 1 1 d .
H10 H -0.0108 0.1863 0.5727 0.029 Uiso 1 1 calc R
C11 C 0.0764(2) 0.09286(11) 0.57753(9) 0.0241(5) Uani 1 1 d .
H11 H 0.1314 0.0638 0.5524 0.029 Uiso 1 1 calc R
C12 C 0.3315(2) 0.16957(11) 0.51978(9) 0.0243(5) Uani 1 1 d .
C13 C 0.4402(3) 0.12571(11) 0.53177(9) 0.0263(5) Uani 1 1 d .
H13 H 0.4525 0.1055 0.5658 0.032 Uiso 1 1 calc R
C14 C 0.4761(3) 0.15194(11) 0.44565(9) 0.0250(5) Uani 1 1 d .
C15 C 0.5267(3) 0.15574(12) 0.39257(10) 0.0310(6) Uani 1 1 d .
H15 H 0.6117 0.1328 0.3812 0.037 Uiso 1 1 calc R
C16 C 0.4484(3) 0.19409(12) 0.35731(10) 0.0329(6) Uani 1 1 d .
H16 H 0.4794 0.1973 0.3209 0.039 Uiso 1 1 calc R
C17 C 0.3240(3) 0.22836(12) 0.37419(9) 0.0310(6) Uani 1 1 d .
H17 H 0.2713 0.2537 0.3488 0.037 Uiso 1 1 calc R
C18 C 0.2759(3) 0.22620(11) 0.42702(9) 0.0280(5) Uani 1 1 d .
H18 H 0.1930 0.2508 0.4381 0.034 Uiso 1 1 calc R
C19 C 0.3521(2) 0.18696(11) 0.46407(9) 0.0240(5) Uani 1 1 d .
C20 C 0.6424(3) 0.06592(12) 0.48351(10) 0.0341(6) Uani 1 1 d .
H20A H 0.6704 0.0513 0.5196 0.051 Uiso 1 1 calc R
H20B H 0.7285 0.0841 0.4653 0.051 Uiso 1 1 calc R
H20C H 0.6049 0.0291 0.4628 0.051 Uiso 1 1 calc R
C21 C -0.0655(3) 0.05972(11) 0.59356(9) 0.0250(5) Uani 1 1 d .
C22 C -0.0851(3) -0.00546(11) 0.58208(10) 0.0294(6) Uani 1 1 d .
H22 H -0.0120 -0.0281 0.5623 0.035 Uiso 1 1 calc R
C23 C -0.2108(3) -0.03813(12) 0.59921(11) 0.0359(6) Uani 1 1 d .
H23 H -0.2224 -0.0829 0.5917 0.043 Uiso 1 1 calc R
C24 C -0.3191(3) -0.00480(12) 0.62727(10) 0.0332(6) Uani 1 1 d .
H24 H -0.4055 -0.0267 0.6387 0.040 Uiso 1 1 calc R
C25 C -0.3011(3) 0.06043(12) 0.63863(9) 0.0313(6) Uani 1 1 d .
H25 H -0.3751 0.0832 0.6578 0.038 Uiso 1 1 calc R
C26 C -0.1748(3) 0.09226(12) 0.62194(9) 0.0274(5) Uani 1 1 d .
H26 H -0.1627 0.1369 0.6300 0.033 Uiso 1 1 calc R
C27 C 0.1736(3) 0.02635(11) 0.70128(9) 0.0285(6) Uani 1 1 d .
H27A H 0.0765 0.0132 0.6870 0.034 Uiso 1 1 calc R
H27B H 0.1611 0.0363 0.7400 0.034 Uiso 1 1 calc R
C28 C 0.2792(4) -0.03018(13) 0.69578(12) 0.0529(9) Uani 1 1 d .
H28A H 0.3757 -0.0177 0.7109 0.063 Uiso 1 1 calc R
H28B H 0.2935 -0.0398 0.6571 0.063 Uiso 1 1 calc R
C29 C 0.2251(4) -0.09121(14) 0.72424(13) 0.0665(11) Uani 1 1 d .
H29A H 0.2133 -0.0824 0.7627 0.100 Uiso 1 1 calc R
H29B H 0.2969 -0.1260 0.7192 0.100 Uiso 1 1 calc R
H29C H 0.1304 -0.1044 0.7090 0.100 Uiso 1 1 calc R
C30 C 0.0042(3) 0.15836(11) 0.49573(10) 0.0263(5) Uani 1 1 d .
N1 N 0.2434(2) 0.16893(9) 0.61288(7) 0.0240(4) Uani 1 1 d .
N2 N 0.5286(2) 0.11519(9) 0.48778(8) 0.0270(5) Uani 1 1 d .
N3 N -0.0481(2) 0.15642(10) 0.45348(8) 0.0325(5) Uani 1 1 d .

loop_
_atom_site_aniso_label
_atom_site_aniso_U_11
_atom_site_aniso_U_22
_atom_site_aniso_U_33
_atom_site_aniso_U_23
_atom_site_aniso_U_13
_atom_site_aniso_U_12
C1 0.0219(12) 0.0225(12) 0.0248(12) -0.0020(9) 0.0030(10) -0.0016(9)
C2 0.0228(12) 0.0257(12) 0.0256(12) -0.0015(10) 0.0011(9) 0.0026(10)
C3 0.0215(12) 0.0279(12) 0.0260(12) -0.0014(10) 0.0019(10) 0.0033(10)
C4 0.0296(13) 0.0315(13) 0.0243(13) 0.0011(10) 0.0009(10) 0.0072(11)
C5 0.0275(13) 0.0368(14) 0.0290(13) -0.0056(11) -0.0030(11) 0.0033(11)
C6 0.0252(13) 0.0376(15) 0.0326(14) -0.0080(11) -0.0003(11) -0.0043(11)
C7 0.0267(13) 0.0307(13) 0.0248(12) -0.0010(10) 0.0014(10) -0.0017(10)
C8 0.0216(12) 0.0284(13) 0.0240(12) -0.0033(10) 0.0002(9) 0.0010(10)
C9 0.0253(12) 0.0259(12) 0.0208(12) 0.0007(9) -0.0013(10) -0.0003(10)
C10 0.0245(12) 0.0245(12) 0.0237(12) -0.0014(9) -0.0011(10) -0.0005(10)
C11 0.0228(12) 0.0245(12) 0.0249(12) -0.0024(10) -0.0001(10) 0.0016(10)
C12 0.0234(12) 0.0229(12) 0.0265(12) -0.0006(10) -0.0012(10) -0.0030(10)
C13 0.0285(13) 0.0283(13) 0.0220(12) 0.0014(10) 0.0019(10) -0.0013(10)
C14 0.0254(12) 0.0270(13) 0.0224(12) -0.0026(10) 0.0005(10) -0.0034(10)
C15 0.0332(14) 0.0282(13) 0.0315(13) -0.0027(11) 0.0056(11) -0.0061(11)
C16 0.0419(15) 0.0345(14) 0.0222(12) 0.0011(11) 0.0028(11) -0.0063(12)
C17 0.0388(15) 0.0276(13) 0.0268(13) 0.0041(10) -0.0038(11) -0.0073(11)
C18 0.0267(13) 0.0253(13) 0.0319(13) 0.0012(10) -0.0024(10) -0.0052(10)
C19 0.0228(12) 0.0240(12) 0.0253(12) -0.0002(10) -0.0008(9) -0.0036(10)
C20 0.0279(14) 0.0350(14) 0.0393(15) -0.0002(12) -0.0005(11) 0.0049(11)
C21 0.0234(12) 0.0278(13) 0.0238(12) 0.0013(10) -0.0014(10) -0.0012(10)
C22 0.0258(13) 0.0287(13) 0.0338(14) -0.0035(10) 0.0005(11) 0.0009(11)
C23 0.0324(15) 0.0294(14) 0.0458(16) -0.0004(12) -0.0004(12) -0.0053(12)
C24 0.0282(14) 0.0381(15) 0.0334(14) 0.0019(11) -0.0016(11) -0.0073(11)
C25 0.0275(13) 0.0377(14) 0.0287(13) 0.0015(11) 0.0021(11) 0.0010(11)
C26 0.0290(13) 0.0262(12) 0.0271(13) -0.0002(10) 0.0012(10) 0.0011(10)
C27 0.0309(14) 0.0280(13) 0.0265(13) 0.0023(10) 0.0003(10) -0.0004(10)
C28 0.074(2) 0.0344(16) 0.0502(18) 0.0111(13) 0.0266(16) 0.0177(15)
C29 0.107(3) 0.0329(16) 0.060(2) 0.0108(15) 0.028(2) 0.0181(18)
C30 0.0228(12) 0.0242(13) 0.0318(13) 0.0014(10) 0.0021(11) -0.0003(10)
N1 0.0235(10) 0.0256(10) 0.0230(10) 0.0014(8) -0.0010(8) -0.0016(8)
N2 0.0250(11) 0.0305(11) 0.0256(11) 0.0007(8) 0.0019(8) 0.0019(8)
N3 0.0310(12) 0.0340(12) 0.0325(12) 0.0031(9) -0.0055(10) -0.0046(9)

loop_
_atom_type_symbol
_atom_type_description
_atom_type_scat_dispersion_real
_atom_type_scat_dispersion_imag
_atom_type_scat_source
C C 0.0033 0.0016 'International Tables Vol C Tables 4.2.6.8 and 6.1.1.4'
H H 0.0000 0.0000 'International Tables Vol C Tables 4.2.6.8 and 6.1.1.4'
N N 0.0061 0.0033 'International Tables Vol C Tables 4.2.6.8 and 6.1.1.4'

loop_
_geom_angle_atom_site_label_1
_geom_angle_atom_site_label_2
_geom_angle_atom_site_label_3
_geom_angle
C2 C1 N1 110.6(2)
C2 C1 C11 140.7(2)
N1 C1 C11 108.68(18)
C1 C2 C3 105.1(2)
C1 C2 C27 128.6(2)
C3 C2 C27 126.2(2)
C4 C3 C8 118.4(2)
C4 C3 C2 132.9(2)
C8 C3 C2 108.7(2)
C5 C4 C3 118.8(2)
C4 C5 C6 121.4(2)
C7 C6 C5 121.8(2)
C6 C7 C8 116.7(2)
N1 C8 C7 130.9(2)
N1 C8 C3 106.16(19)
C7 C8 C3 122.9(2)
N1 C9 C12 111.23(18)
N1 C9 C10 97.20(17)
C12 C9 C10 114.80(18)
C30 C10 C11 113.51(19)
C30 C10 C9 116.43(19)
C11 C10 C9 104.25(17)
C1 C11 C21 114.67(18)
C1 C11 C10 99.63(17)
C21 C11 C10 116.26(19)
C13 C12 C19 106.2(2)
C13 C12 C9 125.2(2)
C19 C12 C9 128.6(2)
N2 C13 C12 110.6(2)
N2 C14 C15 129.3(2)
N2 C14 C19 108.14(19)
C15 C14 C19 122.5(2)
C16 C15 C14 117.5(2)
C15 C16 C17 121.2(2)
C18 C17 C16 121.6(2)
C17 C18 C19 118.9(2)
C18 C19 C14 118.3(2)
C18 C19 C12 135.0(2)
C14 C19 C12 106.6(2)
C22 C21 C26 118.7(2)
C22 C21 C11 119.6(2)
C26 C21 C11 121.6(2)
C21 C22 C23 120.8(2)
C24 C23 C22 119.6(2)
C25 C24 C23 120.0(2)
C26 C25 C24 119.9(2)
C25 C26 C21 120.9(2)
C2 C27 C28 114.4(2)
C27 C28 C29 112.9(2)
N3 C30 C10 176.3(2)
C8 N1 C1 109.39(18)
C8 N1 C9 135.83(19)
C1 N1 C9 113.69(18)
C13 N2 C14 108.36(19)
C13 N2 C20 125.8(2)
C14 N2 C20 125.2(2)

loop_
_geom_bond_atom_site_label_1
_geom_bond_atom_site_label_2
_geom_bond_distance
C1 C2 1.370(3)
C1 N1 1.388(3)
C1 C11 1.511(3)
C2 C3 1.447(3)
C2 C27 1.501(3)
C3 C4 1.409(3)
C3 C8 1.419(3)
C4 C5 1.382(3)
C5 C6 1.398(3)
C6 C7 1.385(3)
C7 C8 1.396(3)
C8 N1 1.380(3)
C9 N1 1.466(3)
C9 C12 1.502(3)
C9 C10 1.566(3)
C10 C30 1.462(3)
C10 C11 1.563(3)
C11 C21 1.515(3)
C12 C13 1.375(3)
C12 C19 1.443(3)
C13 N2 1.375(3)
C14 N2 1.379(3)
C14 C15 1.400(3)
C14 C19 1.417(3)
C15 C16 1.380(3)
C16 C17 1.399(4)
C17 C18 1.385(3)
C18 C19 1.409(3)
C20 N2 1.456(3)
C21 C22 1.389(3)
C21 C26 1.393(3)
C22 C23 1.395(3)
C23 C24 1.390(4)
C24 C25 1.387(3)
C25 C26 1.388(3)
C27 C28 1.519(4)
C28 C29 1.528(4)
C30 N3 1.154(3)
